data_1569190
loop_
_publ_author_name
'Guo, Weihan'
'Wang, Mingda'
'Si, Leilei'
'Wang, Yigang'
'Xia, Guomin'
'Wang, Hongming'

_publ_section_title
;
 Precise peripheral design enables propeller-like squaraine dye with
 highly sensitive and wide-range piezochromism.
;
_journal_issue 23
_journal_name_full 'Chemical science'
_journal_page_first 6348
_journal_page_last 6354
_journal_paper_doi 10.1039/d3sc01730c
_journal_volume 14
_journal_year 2023
_chemical_formula_moiety '0.08(C32 H28 N2 O6)'
_chemical_formula_sum 'C32 H28 N2 O6'
_chemical_formula_weight 536.56
_space_group_crystal_system monoclinic
_space_group_IT_number 14
_space_group_name_Hall '-P 2ybc'
_space_group_name_H-M_alt 'P 1 21/c 1'
_atom_sites_solution_hydrogens geom
_atom_sites_solution_primary dual
_audit_block_doi 10.5517/ccdc.csd.cc2f4wt9
_audit_creation_date 2023-01-31
_audit_creation_method
;
Olex2 1.3
(compiled 2020.11.12 svn.r5f609507 for OlexSys, GUI svn.r6408)
;
_audit_update_record
;
2023-01-31 deposited with the CCDC.	2023-05-18 downloaded from the CCDC.
;
_cell_angle_alpha 90
_cell_angle_beta 94.013(3)
_cell_angle_gamma 90
_cell_formula_units_Z 2
_cell_length_a 11.8624(4)
_cell_length_b 4.0641(2)
_cell_length_c 26.0523(9)
_cell_measurement_reflns_used 3332
_cell_measurement_temperature 100.0
_cell_measurement_theta_max 75.4390
_cell_measurement_theta_min 75.4390
_cell_volume 1252.90(9)
_computing_molecular_graphics 'Olex2 1.3 (Dolomanov et al., 2009)'
_computing_publication_material 'Olex2 1.3 (Dolomanov et al., 2009)'
_computing_structure_refinement 'SHELXL 2018/3 (Sheldrick, 2015)'
_computing_structure_solution 'SHELXT 2018/2 (Sheldrick, 2018)'
_diffrn_ambient_temperature 100.0
_diffrn_measured_fraction_theta_full 0.988
_diffrn_measured_fraction_theta_max 0.953
_diffrn_measurement_device_type 'multiwire proportional'
_diffrn_measurement_method 'phi and omega scans'
_diffrn_radiation_monochromator graphite
_diffrn_radiation_type CuK\a
_diffrn_radiation_wavelength 1.54178
_diffrn_reflns_av_R_equivalents 0.0311
_diffrn_reflns_av_unetI/netI 0.0430
_diffrn_reflns_Laue_measured_fraction_full 0.988
_diffrn_reflns_Laue_measured_fraction_max 0.953
_diffrn_reflns_limit_h_max 14
_diffrn_reflns_limit_h_min -14
_diffrn_reflns_limit_k_max 5
_diffrn_reflns_limit_k_min -5
_diffrn_reflns_limit_l_max 32
_diffrn_reflns_limit_l_min -32
_diffrn_reflns_number 5898
_diffrn_reflns_point_group_measured_fraction_full 0.988
_diffrn_reflns_point_group_measured_fraction_max 0.953
_diffrn_reflns_theta_full 67.679
_diffrn_reflns_theta_max 75.704
_diffrn_reflns_theta_min 3.401
_exptl_absorpt_coefficient_mu 0.809
_exptl_absorpt_correction_type none
_exptl_crystal_colour orange
_exptl_crystal_density_diffrn 1.422
_exptl_crystal_description needle
_exptl_crystal_F_000 564
_exptl_crystal_size_max 0.6
_exptl_crystal_size_mid 0.3
_exptl_crystal_size_min 0.2
_refine_diff_density_max 0.229
_refine_diff_density_min -0.242
_refine_diff_density_rms 0.053
_refine_ls_extinction_method none
_refine_ls_goodness_of_fit_ref 1.093
_refine_ls_hydrogen_treatment constr
_refine_ls_matrix_type full
_refine_ls_number_parameters 183
_refine_ls_number_reflns 2478
_refine_ls_number_restraints 0
_refine_ls_restrained_S_all 1.093
_refine_ls_R_factor_all 0.0517
_refine_ls_R_factor_gt 0.0445
_refine_ls_shift/su_max 0.001
_refine_ls_shift/su_mean 0.000
_refine_ls_structure_factor_coef Fsqd
_refine_ls_weighting_details 'w=1/[\s^2^(Fo^2^)+(0.0697P)^2^+0.3246P] where P=(Fo^2^+2Fc^2^)/3'
_refine_ls_weighting_scheme calc
_refine_ls_wR_factor_gt 0.1207
_refine_ls_wR_factor_ref 0.1263
_reflns_Friedel_coverage 0.000
_reflns_number_gt 2099
_reflns_number_total 2601
_reflns_threshold_expression 'I > 2\s(I)'
_cod_data_source_file d3sc01730c2.cif
_cod_data_source_block jiayangji-1
_cod_depositor_comments 'Adding full bibliography for 1569190--1569193.cif.'
_cod_original_sg_symbol_H-M 'P 21/c'
_cod_database_code 1569190
_shelx_shelxl_version_number 2018/3
_shelx_space_group_comment
;
The symmetry employed for this shelxl refinement is uniquely defined
by the following loop, which should always be used as a source of
symmetry information in preference to the above space-group names.
They are only intended as comments.
;
_olex2_refinement_description
;
1. Fixed Uiso
 At 1.2 times of:
  All C(H) groups
 At 1.5 times of:
  All C(H,H,H) groups
2.a Aromatic/amide H refined with riding coordinates:
 C3(H3), C4(H4), C6(H6), C7(H7), C11(H11), C12(H12), C14(H14), C15(H15)
2.b Idealised Me refined as rotating group:
 C1(H1A,H1B,H1C), C16(H16A,H16B,H16C)
;
_olex2_submission_special_instructions 'No special instructions were received'

loop_
_space_group_symop_operation_xyz
'x, y, z'
'-x, y+1/2, -z+1/2'
'-x, -y, -z'
'x, -y-1/2, z-1/2'

loop_
_atom_site_label
_atom_site_type_symbol
_atom_site_fract_x
_atom_site_fract_y
_atom_site_fract_z
_atom_site_U_iso_or_equiv
_atom_site_adp_type
_atom_site_occupancy
_atom_site_site_symmetry_order
_atom_site_calc_flag
_atom_site_refinement_flags_posn
_atom_site_refinement_flags_adp
_atom_site_refinement_flags_occupancy
_atom_site_disorder_assembly
_atom_site_disorder_group
C1 C -0.09592(12) 0.7339(5) 0.58066(6) 0.0289(4) Uani 1 1 d . . . . .
H1A H -0.092932 0.631441 0.546730 0.043 Uiso 1 1 calc R U . . .
H1B H -0.074599 0.966207 0.578569 0.043 Uiso 1 1 calc R U . . .
H1C H -0.172830 0.717014 0.591914 0.043 Uiso 1 1 calc R U . . .
C2 C 0.09201(12) 0.5583(4) 0.60608(6) 0.0227(3) Uani 1 1 d . . . . .
C3 C 0.13612(12) 0.7122(4) 0.56407(6) 0.0232(3) Uani 1 1 d . . . . .
H3 H 0.087696 0.828332 0.539769 0.028 Uiso 1 1 calc R U . . .
C4 C 0.25162(12) 0.6945(4) 0.55795(5) 0.0220(3) Uani 1 1 d . . . . .
H4 H 0.282347 0.804924 0.529976 0.026 Uiso 1 1 calc R U . . .
C5 C 0.32205(12) 0.5168(4) 0.59242(5) 0.0208(3) Uani 1 1 d . . . . .
C6 C 0.27729(12) 0.3595(4) 0.63412(6) 0.0222(3) Uani 1 1 d . . . . .
H6 H 0.325281 0.237325 0.657806 0.027 Uiso 1 1 calc R U . . .
C7 C 0.16335(12) 0.3821(4) 0.64079(6) 0.0229(3) Uani 1 1 d . . . . .
H7 H 0.133169 0.276441 0.669334 0.027 Uiso 1 1 calc R U . . .
C8 C 0.47444(12) 0.5000(4) 0.53654(6) 0.0210(3) Uani 1 1 d . . . . .
C9 C 0.42298(12) 0.3886(4) 0.48674(5) 0.0212(3) Uani 1 1 d . . . . .
C10 C 0.52527(12) 0.4876(4) 0.62715(6) 0.0202(3) Uani 1 1 d . . . . .
C11 C 0.62390(12) 0.3116(4) 0.62118(6) 0.0221(3) Uani 1 1 d . . . . .
H11 H 0.633262 0.196971 0.589984 0.027 Uiso 1 1 calc R U . . .
C12 C 0.70898(12) 0.3028(4) 0.66068(6) 0.0221(3) Uani 1 1 d . . . . .
H12 H 0.777238 0.187471 0.656151 0.027 Uiso 1 1 calc R U . . .
C13 C 0.69385(12) 0.4628(4) 0.70672(6) 0.0213(3) Uani 1 1 d . . . . .
C14 C 0.59387(12) 0.6337(4) 0.71319(6) 0.0222(3) Uani 1 1 d . . . . .
H14 H 0.583280 0.740394 0.744941 0.027 Uiso 1 1 calc R U . . .
C15 C 0.51010(12) 0.6486(4) 0.67359(6) 0.0213(3) Uani 1 1 d . . . . .
H15 H 0.442528 0.767798 0.677916 0.026 Uiso 1 1 calc R U . . .
C16 C 0.87415(13) 0.2899(4) 0.74256(6) 0.0271(4) Uani 1 1 d . . . . .
H16A H 0.912355 0.380714 0.713565 0.041 Uiso 1 1 calc R U . . .
H16B H 0.856851 0.057127 0.736080 0.041 Uiso 1 1 calc R U . . .
H16C H 0.923558 0.310566 0.774153 0.041 Uiso 1 1 calc R U . . .
N1 N 0.44073(10) 0.5004(3) 0.58483(5) 0.0214(3) Uani 1 1 d . . . . .
O1 O -0.01915(9) 0.5689(3) 0.61682(4) 0.0273(3) Uani 1 1 d . . . . .
O2 O 0.33498(8) 0.2504(3) 0.47161(4) 0.0238(3) Uani 1 1 d . . . . .
O3 O 0.77183(9) 0.4662(3) 0.74823(4) 0.0255(3) Uani 1 1 d . . . . .

loop_
_atom_site_aniso_label
_atom_site_aniso_U_11
_atom_site_aniso_U_22
_atom_site_aniso_U_33
_atom_site_aniso_U_23
_atom_site_aniso_U_13
_atom_site_aniso_U_12
C1 0.0174(7) 0.0396(10) 0.0298(8) 0.0024(7) 0.0035(6) 0.0019(6)
C2 0.0175(7) 0.0298(8) 0.0214(7) -0.0037(6) 0.0041(6) -0.0018(6)
C3 0.0204(7) 0.0307(8) 0.0184(7) -0.0009(6) 0.0015(5) 0.0012(6)
C4 0.0214(7) 0.0283(8) 0.0167(7) 0.0001(6) 0.0049(5) -0.0011(6)
C5 0.0178(7) 0.0283(8) 0.0168(7) -0.0028(6) 0.0043(5) -0.0010(6)
C6 0.0211(7) 0.0284(8) 0.0172(7) 0.0003(6) 0.0020(5) 0.0008(6)
C7 0.0221(7) 0.0295(8) 0.0176(7) -0.0002(6) 0.0054(6) -0.0016(6)
C8 0.0180(7) 0.0269(8) 0.0186(7) 0.0009(6) 0.0047(5) 0.0013(6)
C9 0.0184(6) 0.0282(8) 0.0174(7) 0.0014(6) 0.0045(5) 0.0008(6)
C10 0.0174(7) 0.0266(8) 0.0168(7) 0.0017(6) 0.0032(5) -0.0024(6)
C11 0.0219(7) 0.0278(8) 0.0172(7) -0.0007(6) 0.0050(5) -0.0011(6)
C12 0.0181(7) 0.0274(8) 0.0214(7) 0.0013(6) 0.0057(5) 0.0006(6)
C13 0.0202(7) 0.0264(8) 0.0174(7) 0.0017(6) 0.0017(5) -0.0032(6)
C14 0.0225(7) 0.0280(8) 0.0165(7) -0.0018(6) 0.0042(5) -0.0009(6)
C15 0.0191(7) 0.0267(8) 0.0187(7) 0.0002(6) 0.0054(5) 0.0002(6)
C16 0.0202(7) 0.0356(9) 0.0251(8) 0.0002(7) -0.0005(6) 0.0024(6)
N1 0.0182(6) 0.0307(7) 0.0157(6) 0.0003(5) 0.0040(5) 0.0003(5)
O1 0.0170(5) 0.0394(7) 0.0260(6) 0.0036(5) 0.0056(4) 0.0002(4)
O2 0.0188(5) 0.0331(6) 0.0199(5) -0.0010(5) 0.0033(4) -0.0028(4)
O3 0.0209(5) 0.0350(6) 0.0203(5) -0.0018(5) -0.0002(4) 0.0024(4)

loop_
_atom_type_symbol
_atom_type_description
_atom_type_scat_dispersion_real
_atom_type_scat_dispersion_imag
_atom_type_scat_source
C C 0.0181 0.0091 'International Tables Vol C Tables 4.2.6.8 and 6.1.1.4'
H H 0.0000 0.0000 'International Tables Vol C Tables 4.2.6.8 and 6.1.1.4'
N N 0.0311 0.0180 'International Tables Vol C Tables 4.2.6.8 and 6.1.1.4'
O O 0.0492 0.0322 'International Tables Vol C Tables 4.2.6.8 and 6.1.1.4'

loop_
_geom_angle_atom_site_label_1
_geom_angle_atom_site_label_2
_geom_angle_atom_site_label_3
_geom_angle
_geom_angle_site_symmetry_1
_geom_angle_site_symmetry_3
_geom_angle_publ_flag
H1A C1 H1B 109.5 . . ?
H1A C1 H1C 109.5 . . ?
H1B C1 H1C 109.5 . . ?
O1 C1 H1A 109.5 . . ?
O1 C1 H1B 109.5 . . ?
O1 C1 H1C 109.5 . . ?
C7 C2 C3 119.75(13) . . ?
O1 C2 C3 124.53(14) . . ?
O1 C2 C7 115.72(13) . . ?
C2 C3 H3 120.2 . . ?
C4 C3 C2 119.55(14) . . ?
C4 C3 H3 120.2 . . ?
C3 C4 H4 119.8 . . ?
C5 C4 C3 120.41(14) . . ?
C5 C4 H4 119.8 . . ?
C4 C5 C6 119.84(13) . . ?
C4 C5 N1 119.15(13) . . ?
C6 C5 N1 121.01(14) . . ?
C5 C6 H6 120.1 . . ?
C7 C6 C5 119.83(14) . . ?
C7 C6 H6 120.1 . . ?
C2 C7 H7 119.7 . . ?
C6 C7 C2 120.60(14) . . ?
C6 C7 H7 119.7 . . ?
C9 C8 C8 45.97(8) 3_666 3_666 ?
C9 C8 C8 46.07(8) . 3_666 ?
C9 C8 C9 92.04(12) . 3_666 ?
N1 C8 C8 179.9(2) . 3_666 ?
N1 C8 C9 134.00(14) . . ?
N1 C8 C9 133.96(14) . 3_666 ?
C8 C9 C8 87.96(12) . 3_666 ?
O2 C9 C8 136.06(14) . 3_666 ?
O2 C9 C8 135.92(14) . . ?
C11 C10 C15 119.89(14) . . ?
C11 C10 N1 118.70(13) . . ?
C15 C10 N1 121.41(13) . . ?
C10 C11 H11 119.9 . . ?
C10 C11 C12 120.25(14) . . ?
C12 C11 H11 119.9 . . ?
C11 C12 H12 120.1 . . ?
C13 C12 C11 119.78(14) . . ?
C13 C12 H12 120.1 . . ?
C12 C13 C14 120.04(14) . . ?
O3 C13 C12 124.39(13) . . ?
O3 C13 C14 115.57(13) . . ?
C13 C14 H14 119.9 . . ?
C15 C14 C13 120.29(14) . . ?
C15 C14 H14 119.9 . . ?
C10 C15 H15 120.1 . . ?
C14 C15 C10 119.73(14) . . ?
C14 C15 H15 120.1 . . ?
H16A C16 H16B 109.5 . . ?
H16A C16 H16C 109.5 . . ?
H16B C16 H16C 109.5 . . ?
O3 C16 H16A 109.5 . . ?
O3 C16 H16B 109.5 . . ?
O3 C16 H16C 109.5 . . ?
C5 N1 C10 122.24(12) . . ?
C8 N1 C5 119.11(12) . . ?
C8 N1 C10 118.65(12) . . ?
C2 O1 C1 117.29(12) . . ?
C13 O3 C16 116.42(12) . . ?

loop_
_geom_bond_atom_site_label_1
_geom_bond_atom_site_label_2
_geom_bond_distance
_geom_bond_site_symmetry_2
_geom_bond_publ_flag
C1 H1A 0.9800 . ?
C1 H1B 0.9800 . ?
C1 H1C 0.9800 . ?
C1 O1 1.4305(19) . ?
C2 C3 1.394(2) . ?
C2 C7 1.393(2) . ?
C2 O1 1.3676(17) . ?
C3 H3 0.9500 . ?
C3 C4 1.392(2) . ?
C4 H4 0.9500 . ?
C4 C5 1.386(2) . ?
C5 C6 1.397(2) . ?
C5 N1 1.4368(18) . ?
C6 H6 0.9500 . ?
C6 C7 1.378(2) . ?
C7 H7 0.9500 . ?
C8 C8 2.038(3) 3_666 ?
C8 C9 1.466(2) . ?
C8 C9 1.4687(19) 3_666 ?
C8 N1 1.3465(19) . ?
C9 O2 1.2258(19) . ?
C10 C11 1.389(2) . ?
C10 C15 1.398(2) . ?
C10 N1 1.4386(19) . ?
C11 H11 0.9500 . ?
C11 C12 1.391(2) . ?
C12 H12 0.9500 . ?
C12 C13 1.387(2) . ?
C13 C14 1.395(2) . ?
C13 O3 1.3730(18) . ?
C14 H14 0.9500 . ?
C14 C15 1.383(2) . ?
C15 H15 0.9500 . ?
C16 H16A 0.9800 . ?
C16 H16B 0.9800 . ?
C16 H16C 0.9800 . ?
C16 O3 1.4259(18) . ?

loop_
_geom_torsion_atom_site_label_1
_geom_torsion_atom_site_label_2
_geom_torsion_atom_site_label_3
_geom_torsion_atom_site_label_4
_geom_torsion
_geom_torsion_site_symmetry_1
_geom_torsion_site_symmetry_2
_geom_torsion_site_symmetry_3
_geom_torsion_site_symmetry_4
_geom_torsion_publ_flag
C2 C3 C4 C5 2.0(2) . . . . ?
C3 C2 C7 C6 0.3(2) . . . . ?
C3 C2 O1 C1 3.7(2) . . . . ?
C3 C4 C5 C6 -1.2(2) . . . . ?
C3 C4 C5 N1 179.41(14) . . . . ?
C4 C5 C6 C7 -0.1(2) . . . . ?
C4 C5 N1 C8 -33.5(2) . . . . ?
C4 C5 N1 C10 145.94(15) . . . . ?
C5 C6 C7 C2 0.5(2) . . . . ?
C6 C5 N1 C8 147.16(15) . . . . ?
C6 C5 N1 C10 -33.4(2) . . . . ?
C7 C2 C3 C4 -1.5(2) . . . . ?
C7 C2 O1 C1 -176.98(14) . . . . ?
C8 C8 C9 O2 177.3(2) 3_666 . . . ?
C9 C8 C9 C8 0.001(0) 3_666 . . 3_666 ?
C9 C8 C9 O2 177.3(2) 3_666 . . . ?
C9 C8 N1 C5 151.54(17) 3_666 . . . ?
C9 C8 N1 C5 -28.3(3) . . . . ?
C9 C8 N1 C10 152.25(17) . . . . ?
C9 C8 N1 C10 -27.9(3) 3_666 . . . ?
C10 C11 C12 C13 1.8(2) . . . . ?
C11 C10 C15 C14 0.5(2) . . . . ?
C11 C10 N1 C5 147.27(15) . . . . ?
C11 C10 N1 C8 -33.3(2) . . . . ?
C11 C12 C13 C14 -0.4(2) . . . . ?
C11 C12 C13 O3 179.25(14) . . . . ?
C12 C13 C14 C15 -0.9(2) . . . . ?
C12 C13 O3 C16 -0.3(2) . . . . ?
C13 C14 C15 C10 0.9(2) . . . . ?
C14 C13 O3 C16 179.36(14) . . . . ?
C15 C10 C11 C12 -1.8(2) . . . . ?
C15 C10 N1 C5 -33.0(2) . . . . ?
C15 C10 N1 C8 146.40(15) . . . . ?
N1 C5 C6 C7 179.32(14) . . . . ?
N1 C8 C9 C8 179.9(2) . . . 3_666 ?
N1 C8 C9 O2 -2.8(3) . . . . ?
N1 C10 C11 C12 177.92(13) . . . . ?
N1 C10 C15 C14 -179.25(14) . . . . ?
O1 C2 C3 C4 177.71(15) . . . . ?
O1 C2 C7 C6 -179.03(14) . . . . ?
O3 C13 C14 C15 179.38(13) . . . . ?
